data_4116590
loop_
_publ_author_name
'Daesung Lee'
'Jason K. Sello'
'Stuart L. Schreiber'

_publ_section_title
;
 A Strategy for Macrocyclic Ring Closure and Functionalization Aimed
 toward Split-Pool Syntheses
;
_journal_name_full 'Journal of the American Chemical Society'
_journal_page_first 10648
_journal_page_last 10649
_journal_paper_doi 10.1021/ja992658m
_journal_volume 121
_journal_year 1999
_chemical_formula_sum 'C17 H18 O6'
_chemical_formula_weight 318.31
_chemical_name_systematic
; 
 ? 
;
_space_group_IT_number 4
_symmetry_cell_setting monoclinic
_symmetry_space_group_name_Hall 'P 2yb'
_symmetry_space_group_name_H-M 'P 1 21 1'
_atom_sites_solution_hydrogens geom
_atom_sites_solution_primary direct
_atom_sites_solution_secondary difmap
_audit_creation_method SHELXL-97
_cell_angle_alpha 90.00
_cell_angle_beta 111.416(3)
_cell_angle_gamma 90.00
_cell_formula_units_Z 2
_cell_length_a 12.3563(2)
_cell_length_b 5.3759(3)
_cell_length_c 13.1034(7)
_cell_measurement_reflns_used 73
_cell_measurement_temperature 213(2)
_cell_measurement_theta_max 18.88
_cell_measurement_theta_min 4.26
_cell_volume 810.31(7)
_computing_cell_refinement 'SMART (Bruker, V4.050, 1995)'
_computing_data_collection 'ASTRO (Bruker, V4.050, 1995)'
_computing_data_reduction 'SAINT (Bruker, V5.A06, 1997)'
_computing_molecular_graphics 'SHELXTL (Bruker, 1998, ver 5.10)'
_computing_publication_material 'CIFTAB (Sheldrick, 1993)'
_computing_structure_refinement 'SHELXL-97 (Sheldrick, 1997)'
_computing_structure_solution 'SHELXS-97 (Sheldrick, 1990)'
_diffrn_ambient_temperature 213(2)
_diffrn_measured_fraction_theta_full 0.920
_diffrn_measured_fraction_theta_max 0.920
_diffrn_measurement_method '\w, 0.3 deg'
_diffrn_radiation_monochromator graphite
_diffrn_radiation_source 'normal-focus sealed tube'
_diffrn_radiation_type MoK\a
_diffrn_radiation_wavelength 0.71073
_diffrn_reflns_av_R_equivalents 0.0328
_diffrn_reflns_av_sigmaI/netI 0.0516
_diffrn_reflns_limit_h_max 15
_diffrn_reflns_limit_h_min -11
_diffrn_reflns_limit_k_max 6
_diffrn_reflns_limit_k_min -5
_diffrn_reflns_limit_l_max 9
_diffrn_reflns_limit_l_min -16
_diffrn_reflns_number 5396
_diffrn_reflns_theta_full 27.51
_diffrn_reflns_theta_max 27.51
_diffrn_reflns_theta_min 1.67
_diffrn_standards_decay_% <1
_diffrn_standards_interval_count 0
_diffrn_standards_number 0
_exptl_absorpt_coefficient_mu 0.099
_exptl_absorpt_correction_type none
_exptl_crystal_colour colorless
_exptl_crystal_density_diffrn 1.305
_exptl_crystal_description needle
_exptl_crystal_F_000 336
_exptl_crystal_size_max 0.10
_exptl_crystal_size_mid 0.10
_exptl_crystal_size_min 0.25
_refine_diff_density_max 0.132
_refine_diff_density_min -0.151
_refine_diff_density_rms 0.031
_refine_ls_abs_structure_details 'Flack H D (1983), Acta Cryst. A39, 876-881'
_refine_ls_abs_structure_Flack -0.4(12)
_refine_ls_extinction_method none
_refine_ls_goodness_of_fit_ref 1.006
_refine_ls_hydrogen_treatment mixed
_refine_ls_matrix_type full
_refine_ls_number_parameters 212
_refine_ls_number_reflns 2957
_refine_ls_number_restraints 1
_refine_ls_restrained_S_all 1.006
_refine_ls_R_factor_all 0.0666
_refine_ls_R_factor_gt 0.0411
_refine_ls_shift/su_max 0.006
_refine_ls_shift/su_mean 0.001
_refine_ls_structure_factor_coef Fsqd
_refine_ls_weighting_details 'calc w=1/[\s^2^(Fo^2^)+(0.0498P)^2^+0.0000P] where P=(Fo^2^+2Fc^2^)/3'
_refine_ls_weighting_scheme calc
_refine_ls_wR_factor_gt 0.0930
_refine_ls_wR_factor_ref 0.0986
_reflns_number_gt 2061
_reflns_number_total 2957
_reflns_threshold_expression >2sigma(I)
_cod_data_source_file ja992658m_06.cif
_cod_data_source_block sls4
_cod_original_cell_volume 810.31(6)
_cod_database_code 4116590

loop_
_symmetry_equiv_pos_as_xyz
'x, y, z'
'-x, y+1/2, -z'

loop_
_atom_site_label
_atom_site_type_symbol
_atom_site_fract_x
_atom_site_fract_y
_atom_site_fract_z
_atom_site_U_iso_or_equiv
_atom_site_adp_type
_atom_site_occupancy
_atom_site_symmetry_multiplicity
_atom_site_calc_flag
_atom_site_refinement_flags
_atom_site_disorder_assembly
_atom_site_disorder_group
O1 O -0.90035(13) -0.2496(3) -0.29699(12) 0.0451(4) Uani 1 1 d . A .
O2 O -0.98211(15) -0.5934(4) -0.39031(17) 0.0746(6) Uani 1 1 d . A .
O3 O -0.70457(14) -0.6880(4) -0.10673(12) 0.0561(5) Uani 1 1 d . A .
O4 O -0.54148(16) -0.6630(5) -0.14270(13) 0.0822(7) Uani 1 1 d . A .
O5 O -0.78663(14) -0.5680(3) -0.46011(11) 0.0485(4) Uani 1 1 d . . .
O6 O -0.66755(13) -0.8585(3) -0.35123(11) 0.0446(4) Uani 1 1 d . . .
C1 C -1.0071(2) -0.1807(6) -0.2801(2) 0.0558(7) Uani 1 1 d . . .
H1A H -1.0593 -0.3243 -0.2931 0.067 Uiso 1 1 calc R . .
H1B H -1.0475 -0.0473 -0.3306 0.067 Uiso 1 1 calc R . .
C2 C -0.9718(2) -0.0926(6) -0.1614(2) 0.0606(7) Uani 1 1 d . . .
H2A H -0.9182 0.0482 -0.1490 0.073 Uiso 1 1 calc R . .
H2B H -1.0409 -0.0358 -0.1482 0.073 Uiso 1 1 calc R . .
C3 C -0.9145(3) -0.2974(6) -0.0831(2) 0.0708(9) Uani 1 1 d . . .
H3A H -0.9610 -0.4315 -0.0779 0.085 Uiso 1 1 calc R . .
C4 C -0.8023(4) -0.3024(6) -0.0204(2) 0.0792(10) Uani 1 1 d . . .
H4A H -0.7597 -0.1562 -0.0179 0.095 Uiso 1 1 calc R . .
C5 C -0.7376(3) -0.5149(7) 0.0459(2) 0.0853(11) Uani 1 1 d . . .
H5A H -0.7919 -0.6510 0.0416 0.102 Uiso 1 1 calc R . .
H5B H -0.7020 -0.4639 0.1228 0.102 Uiso 1 1 calc R . .
C6 C -0.6442(2) -0.6059(7) 0.00639(18) 0.0715(9) Uani 1 1 d . . .
H6A H -0.5895 -0.4717 0.0093 0.086 Uiso 1 1 calc R . .
H6B H -0.6011 -0.7441 0.0519 0.086 Uiso 1 1 calc R . .
C7 C -0.6440(2) -0.6970(5) -0.17169(18) 0.0440(6) Uani 1 1 d . . .
C8 C -0.72580(19) -0.7505(4) -0.28709(16) 0.0373(5) Uani 1 1 d . A .
H8A H -0.7885 -0.8629 -0.2852 0.045 Uiso 1 1 calc R . .
C9 C -0.77966(19) -0.5108(4) -0.35148(16) 0.0369(5) Uani 1 1 d . A .
H9A H -0.7276 -0.3667 -0.3221 0.044 Uiso 1 1 calc R . .
C10 C -0.8999(2) -0.4584(5) -0.35017(19) 0.0421(6) Uani 1 1 d . . .
C11 C -0.7530(3) -0.8285(6) -0.4599(2) 0.0401(10) Uani 0.731(7) 1 d P A 1
H11A H -0.8198 -0.9426 -0.4742 0.048 Uiso 0.731(7) 1 calc PR A 1
C12 C -0.6954(3) -0.8575(7) -0.5447(2) 0.0620(8) Uani 1 1 d . . .
C13 C -0.6198(3) -0.6984(7) -0.5616(2) 0.0773(9) Uani 1 1 d . A 1
H13A H -0.5947 -0.5578 -0.5165 0.093 Uiso 1 1 calc R A 1
C14 C -0.5787(3) -0.7411(8) -0.6455(3) 0.0919(12) Uani 1 1 d . A 1
H14A H -0.5252 -0.6319 -0.6577 0.110 Uiso 1 1 calc R A 1
C15 C -0.6186(4) -0.9484(10) -0.7104(3) 0.0904(13) Uani 1 1 d . A 1
H15A H -0.5930 -0.9811 -0.7684 0.109 Uiso 1 1 calc R A 1
C16 C -0.6940(4) -1.1033(7) -0.6910(3) 0.0872(11) Uani 1 1 d . A 1
H16A H -0.7210 -1.2443 -0.7354 0.105 Uiso 1 1 calc R A 1
C17 C -0.7309(3) -1.0578(7) -0.6082(3) 0.0725(9) Uani 1 1 d . A 1
H17A H -0.7828 -1.1694 -0.5949 0.087 Uiso 1 1 calc R A 1
C11B C -0.6653(7) -0.6616(16) -0.4332(6) 0.0401(10) Uani 0.27 1 d P A 2
H11B H -0.5996 -0.5430 -0.4148 0.048 Uiso 0.269(7) 1 calc PR A 2

loop_
_atom_site_aniso_label
_atom_site_aniso_U_11
_atom_site_aniso_U_22
_atom_site_aniso_U_33
_atom_site_aniso_U_23
_atom_site_aniso_U_13
_atom_site_aniso_U_12
O1 0.0437(9) 0.0433(11) 0.0533(9) -0.0114(8) 0.0236(8) -0.0003(8)
O2 0.0422(10) 0.0559(13) 0.1210(16) -0.0328(12) 0.0242(10) -0.0064(10)
O3 0.0576(10) 0.0777(13) 0.0347(8) -0.0127(9) 0.0190(8) -0.0002(10)
O4 0.0442(12) 0.149(2) 0.0459(10) 0.0064(12) 0.0080(8) -0.0146(13)
O5 0.0642(11) 0.0498(11) 0.0329(8) 0.0039(8) 0.0194(7) 0.0216(9)
O6 0.0511(10) 0.0501(10) 0.0342(8) 0.0043(7) 0.0175(7) 0.0160(8)
C1 0.0402(14) 0.0632(17) 0.0686(16) -0.0075(14) 0.0254(12) 0.0103(13)
C2 0.0662(17) 0.0604(19) 0.0674(16) -0.0102(16) 0.0390(13) 0.0091(15)
C3 0.094(2) 0.072(2) 0.0603(18) -0.0028(17) 0.0439(18) 0.0147(18)
C4 0.128(3) 0.066(2) 0.0465(17) -0.0086(16) 0.035(2) 0.018(2)
C5 0.130(3) 0.086(2) 0.0420(15) -0.0068(17) 0.0342(17) 0.029(2)
C6 0.083(2) 0.087(2) 0.0345(14) -0.0109(15) 0.0098(13) 0.0139(19)
C7 0.0434(15) 0.0474(15) 0.0397(13) 0.0058(11) 0.0134(11) -0.0024(12)
C8 0.0401(13) 0.0391(13) 0.0353(12) -0.0015(10) 0.0170(10) 0.0032(10)
C9 0.0386(13) 0.0379(14) 0.0350(12) -0.0026(10) 0.0144(10) 0.0002(10)
C10 0.0424(14) 0.0377(14) 0.0451(14) -0.0002(11) 0.0146(11) 0.0036(12)
C11 0.0414(18) 0.041(2) 0.0356(18) 0.0025(14) 0.0118(14) 0.0034(13)
C12 0.078(2) 0.073(2) 0.0401(15) 0.0118(15) 0.0280(14) 0.0388(19)
C13 0.086(2) 0.061(2) 0.0595(18) -0.0156(17) -0.0042(17) 0.0058(19)
C14 0.0534(19) 0.099(3) 0.125(3) 0.055(3) 0.034(2) 0.0031(19)
C15 0.117(3) 0.117(3) 0.060(2) 0.025(2) 0.059(2) 0.060(3)
C16 0.127(3) 0.060(2) 0.0606(19) -0.0159(18) 0.018(2) 0.022(2)
C17 0.066(2) 0.064(2) 0.090(2) 0.020(2) 0.0321(17) 0.0063(17)
C11B 0.0414(18) 0.041(2) 0.0356(18) 0.0025(14) 0.0118(14) 0.0034(13)

loop_
_atom_type_symbol
_atom_type_description
_atom_type_scat_dispersion_real
_atom_type_scat_dispersion_imag
_atom_type_scat_source
C C 0.0033 0.0016 'International Tables Vol C Tables 4.2.6.8 and 6.1.1.4'
H H 0.0000 0.0000 'International Tables Vol C Tables 4.2.6.8 and 6.1.1.4'
O O 0.0106 0.0060 'International Tables Vol C Tables 4.2.6.8 and 6.1.1.4'

loop_
_geom_angle_atom_site_label_1
_geom_angle_atom_site_label_2
_geom_angle_atom_site_label_3
_geom_angle
C10 O1 C1 118.16(19)
C7 O3 C6 117.6(2)
C9 O5 C11 106.94(18)
C9 O5 C11B 98.5(3)
C11 O5 C11B 54.4(4)
C8 O6 C11 101.14(17)
C8 O6 C11B 106.2(3)
C11 O6 C11B 54.3(3)
O1 C1 C2 107.10(18)
C3 C2 C1 111.0(2)
C4 C3 C2 124.4(3)
C3 C4 C5 126.6(4)
C4 C5 C6 111.4(3)
O3 C6 C5 105.9(2)
O4 C7 O3 124.9(2)
O4 C7 C8 126.3(2)
O3 C7 C8 108.78(19)
O6 C8 C7 111.92(18)
O6 C8 C9 103.19(15)
C7 C8 C9 112.60(19)
O5 C9 C10 110.37(17)
O5 C9 C8 102.78(16)
C10 C9 C8 112.03(18)
O2 C10 O1 125.3(2)
O2 C10 C9 123.9(2)
O1 C10 C9 110.8(2)
O6 C11 O5 102.4(2)
O6 C11 C12 109.8(2)
O5 C11 C12 107.7(2)
C17 C12 C13 120.1(3)
C17 C12 C11 113.6(3)
C13 C12 C11 126.2(3)
C17 C12 C11B 160.1(4)
C13 C12 C11B 78.6(4)
C11 C12 C11B 48.5(3)
C12 C13 C14 120.2(3)
C15 C14 C13 118.0(3)
C16 C15 C14 120.1(3)
C15 C16 C17 120.3(3)
C12 C17 C16 121.3(3)
O5 C11B O6 97.2(5)
O5 C11B C12 96.8(5)
O6 C11B C12 96.9(5)

loop_
_geom_bond_atom_site_label_1
_geom_bond_atom_site_label_2
_geom_bond_distance
O1 C10 1.323(3)
O1 C1 1.463(3)
O2 C10 1.202(3)
O3 C7 1.324(3)
O3 C6 1.463(3)
O4 C7 1.196(3)
O5 C9 1.428(2)
O5 C11 1.460(4)
O5 C11B 1.497(8)
O6 C8 1.416(2)
O6 C11 1.439(3)
O6 C11B 1.516(8)
C1 C2 1.528(3)
C2 C3 1.495(4)
C3 C4 1.329(4)
C4 C5 1.480(4)
C5 C6 1.509(4)
C7 C8 1.508(3)
C8 C9 1.551(3)
C9 C10 1.519(3)
C11 C12 1.531(4)
C12 C17 1.333(4)
C12 C13 1.343(5)
C12 C11B 1.728(9)
C13 C14 1.387(5)
C14 C15 1.380(5)
C15 C16 1.341(5)
C16 C17 1.344(5)

loop_
_geom_torsion_atom_site_label_1
_geom_torsion_atom_site_label_2
_geom_torsion_atom_site_label_3
_geom_torsion_atom_site_label_4
_geom_torsion
C10 O1 C1 C2 135.9(2)
O1 C1 C2 C3 -62.3(3)
C1 C2 C3 C4 110.2(3)
C2 C3 C4 C5 -170.3(2)
C3 C4 C5 C6 116.4(4)
C7 O3 C6 C5 157.7(3)
C4 C5 C6 O3 -61.4(4)
C6 O3 C7 O4 6.6(4)
C6 O3 C7 C8 -172.1(2)
C11 O6 C8 C7 -165.1(2)
C11B O6 C8 C7 -109.3(4)
C11 O6 C8 C9 -43.8(2)
C11B O6 C8 C9 12.1(4)
O4 C7 C8 O6 24.7(4)
O3 C7 C8 O6 -156.6(2)
O4 C7 C8 C9 -91.0(3)
O3 C7 C8 C9 87.7(2)
C11 O5 C9 C10 -113.3(2)
C11B O5 C9 C10 -168.6(4)
C11 O5 C9 C8 6.3(2)
C11B O5 C9 C8 -48.9(4)
O6 C8 C9 O5 23.3(2)
C7 C8 C9 O5 144.16(18)
O6 C8 C9 C10 141.77(18)
C7 C8 C9 C10 -97.4(2)
C1 O1 C10 O2 3.3(3)
C1 O1 C10 C9 -175.16(19)
O5 C9 C10 O2 50.6(3)
C8 C9 C10 O2 -63.3(3)
O5 C9 C10 O1 -130.93(19)
C8 C9 C10 O1 115.2(2)
C8 O6 C11 O5 48.1(2)
C11B O6 C11 O5 -54.0(4)
C8 O6 C11 C12 162.3(2)
C11B O6 C11 C12 60.3(4)
C9 O5 C11 O6 -33.3(2)
C11B O5 C11 O6 55.0(4)
C9 O5 C11 C12 -149.1(2)
C11B O5 C11 C12 -60.8(4)
O6 C11 C12 C17 113.7(3)
O5 C11 C12 C17 -135.5(3)
O6 C11 C12 C13 -69.3(4)
O5 C11 C12 C13 41.5(4)
O6 C11 C12 C11B -55.7(4)
O5 C11 C12 C11B 55.1(4)
C17 C12 C13 C14 0.3(5)
C11 C12 C13 C14 -176.6(3)
C11B C12 C13 C14 173.1(4)
C12 C13 C14 C15 0.6(5)
C13 C14 C15 C16 -0.7(5)
C14 C15 C16 C17 0.0(5)
C13 C12 C17 C16 -1.1(5)
C11 C12 C17 C16 176.2(3)
C11B C12 C17 C16 -159.9(10)
C15 C16 C17 C12 0.9(5)
C9 O5 C11B O6 54.9(4)
C11 O5 C11B O6 -49.9(3)
C9 O5 C11B C12 152.7(3)
C11 O5 C11B C12 47.9(3)
C8 O6 C11B O5 -41.3(5)
C11 O6 C11B O5 51.0(3)
C8 O6 C11B C12 -139.0(3)
C11 O6 C11B C12 -46.8(3)
C17 C12 C11B O5 -79.8(11)
C13 C12 C11B O5 118.7(4)
C11 C12 C11B O5 -50.1(3)
C17 C12 C11B O6 18.3(13)
C13 C12 C11B O6 -143.2(4)
C11 C12 C11B O6 48.0(3)
